data_2224573
loop_
_publ_author_name
'Gowda, B. Thimme'
'Foro, Sabine'
'Nirmala, P. G.'
'Fuess, Hartmut'

_publ_section_title
;
 <i>N</i>-(2,4-Dichlorophenyl)benzenesulfonamide
;
_journal_coeditor_code BT5148
_journal_issue 1
_journal_name_full 'Acta Crystallographica Section E'
_journal_page_first o229
_journal_paper_doi 10.1107/S160053680905452X
_journal_volume 66
_journal_year 2010
_chemical_formula_iupac 'C12 H9 Cl2 N O2 S'
_chemical_formula_moiety 'C12 H9 Cl2 N O2 S'
_chemical_formula_sum 'C12 H9 Cl2 N O2 S'
_chemical_formula_weight 302.16
_chemical_name_systematic
;
<i>N</i>-(2,4-Dichlorophenyl)benzenesulfonamide
;
_space_group_IT_number 14
_symmetry_cell_setting monoclinic
_symmetry_space_group_name_Hall '-P 2ybc'
_symmetry_space_group_name_H-M 'P 1 21/c 1'
_atom_sites_solution_hydrogens geom
_atom_sites_solution_primary direct
_atom_sites_solution_secondary difmap
_audit_creation_method SHELXL-97
_cell_angle_alpha 90.00
_cell_angle_beta 103.317(7)
_cell_angle_gamma 90.00
_cell_formula_units_Z 8
_cell_length_a 8.2428(6)
_cell_length_b 19.4730(10)
_cell_length_c 16.8730(10)
_cell_measurement_reflns_used 6373
_cell_measurement_temperature 299(2)
_cell_measurement_theta_max 28.24
_cell_measurement_theta_min 2.43
_cell_volume 2635.5(3)
_computing_cell_refinement
;
CrysAlis RED (Oxford Diffraction, 2009)
;
_computing_data_collection
;
CrysAlis CCD (Oxford Diffraction, 2009)
;
_computing_data_reduction
;
CrysAlis RED (Oxford Diffraction, 2009)
;
_computing_molecular_graphics 'PLATON (Spek, 2009)'
_computing_publication_material 'SHELXL97 (Sheldrick, 2008'
_computing_structure_refinement 'SHELXL97 (Sheldrick, 2008)'
_computing_structure_solution 'SHELXS97 (Sheldrick, 2008)'
_diffrn_ambient_temperature 299(2)
_diffrn_measured_fraction_theta_full 0.999
_diffrn_measured_fraction_theta_max 0.999
_diffrn_measurement_device_type
;
Oxford Diffraction Xcalibur diffractometer
with a Sapphire CCD detector
;
_diffrn_measurement_method
;
Rotation method data acquisition using omega and phi scans
;
_diffrn_radiation_monochromator graphite
_diffrn_radiation_source 'fine-focus sealed tube'
_diffrn_radiation_type MoK\a
_diffrn_radiation_wavelength 0.71073
_diffrn_reflns_av_R_equivalents 0.0289
_diffrn_reflns_av_sigmaI/netI 0.0232
_diffrn_reflns_limit_h_max 8
_diffrn_reflns_limit_h_min -9
_diffrn_reflns_limit_k_max 20
_diffrn_reflns_limit_k_min -23
_diffrn_reflns_limit_l_max 20
_diffrn_reflns_limit_l_min -19
_diffrn_reflns_number 17396
_diffrn_reflns_theta_full 25.35
_diffrn_reflns_theta_max 25.35
_diffrn_reflns_theta_min 2.43
_diffrn_standards_decay_% 0
_exptl_absorpt_coefficient_mu 0.642
_exptl_absorpt_correction_T_max 0.9154
_exptl_absorpt_correction_T_min 0.7395
_exptl_absorpt_correction_type multi-scan
_exptl_absorpt_process_details
;
(CrysAlis RED; Oxford Diffraction, 2009)
;
_exptl_crystal_colour colourless
_exptl_crystal_density_diffrn 1.523
_exptl_crystal_density_method 'not measured'
_exptl_crystal_description rod
_exptl_crystal_F_000 1232
_exptl_crystal_size_max 0.50
_exptl_crystal_size_mid 0.24
_exptl_crystal_size_min 0.14
_refine_diff_density_max 0.285
_refine_diff_density_min -0.268
_refine_ls_extinction_method none
_refine_ls_goodness_of_fit_ref 1.076
_refine_ls_hydrogen_treatment mixed
_refine_ls_matrix_type full
_refine_ls_number_parameters 331
_refine_ls_number_reflns 4807
_refine_ls_number_restraints 2
_refine_ls_restrained_S_all 1.076
_refine_ls_R_factor_all 0.0772
_refine_ls_R_factor_gt 0.0483
_refine_ls_shift/su_max 0.003
_refine_ls_shift/su_mean 0.000
_refine_ls_structure_factor_coef Fsqd
_refine_ls_weighting_details 'calc w=1/[\s^2^(Fo^2^)+(0.0259P)^2^+2.4186P] where P=(Fo^2^+2Fc^2^)/3'
_refine_ls_weighting_scheme calc
_refine_ls_wR_factor_gt 0.0933
_refine_ls_wR_factor_ref 0.1058
_reflns_number_gt 3444
_reflns_number_total 4807
_reflns_threshold_expression I>2\s(I)
_cod_data_source_file bt5148.cif
_cod_data_source_block I
_cod_original_sg_symbol_H-M 'P 21/c'
_cod_database_code 2224573
_cod_database_fobs_code 2224573

loop_
_symmetry_equiv_pos_as_xyz
'x, y, z'
'-x, y+1/2, -z+1/2'
'-x, -y, -z'
'x, -y-1/2, z-1/2'

loop_
_atom_site_type_symbol
_atom_site_label
_atom_site_fract_x
_atom_site_fract_y
_atom_site_fract_z
_atom_site_U_iso_or_equiv
_atom_site_adp_type
_atom_site_calc_flag
_atom_site_refinement_flags
_atom_site_occupancy
_atom_site_disorder_assembly
_atom_site_disorder_group
Cl Cl1 0.07684(12) 0.41223(4) 0.39801(6) 0.0729(3) Uani d . 1 . .
Cl Cl2 0.12156(15) 0.68538(5) 0.42889(7) 0.0901(3) Uani d . 1 . .
S S1 0.18167(10) 0.41573(4) 0.15935(5) 0.0567(2) Uani d . 1 . .
O O1 0.2392(3) 0.47082(13) 0.11774(14) 0.0746(7) Uani d . 1 . .
O O2 0.2379(3) 0.34755(12) 0.14983(14) 0.0769(7) Uani d . 1 . .
N N1 0.2373(3) 0.43048(13) 0.25698(15) 0.0548(6) Uani d D 1 . .
H H1N 0.235(4) 0.3935(10) 0.2832(17) 0.066 Uiso d D 1 . .
C C1 -0.0361(4) 0.41698(16) 0.13336(17) 0.0509(7) Uani d . 1 . .
C C2 -0.1220(5) 0.3600(2) 0.1486(2) 0.0739(10) Uani d . 1 . .
H H2 -0.0650 0.3212 0.1722 0.089 Uiso calc R 1 . .
C C3 -0.2925(6) 0.3610(3) 0.1289(3) 0.0982(14) Uani d . 1 . .
H H3 -0.3518 0.3225 0.1387 0.118 Uiso calc R 1 . .
C C4 -0.3756(5) 0.4182(4) 0.0949(3) 0.1036(17) Uani d . 1 . .
H H4 -0.4915 0.4185 0.0822 0.124 Uiso calc R 1 . .
C C5 -0.2897(6) 0.4757(3) 0.0791(2) 0.0952(14) Uani d . 1 . .
H H5 -0.3476 0.5144 0.0557 0.114 Uiso calc R 1 . .
C C6 -0.1185(5) 0.47538(19) 0.0982(2) 0.0706(10) Uani d . 1 . .
H H6 -0.0591 0.5136 0.0878 0.085 Uiso calc R 1 . .
C C7 0.2003(3) 0.49219(15) 0.29451(17) 0.0478(7) Uani d . 1 . .
C C8 0.1319(4) 0.49032(15) 0.36246(18) 0.0490(7) Uani d . 1 . .
C C9 0.1073(4) 0.54913(16) 0.40335(19) 0.0572(8) Uani d . 1 . .
H H9 0.0632 0.5467 0.4493 0.069 Uiso calc R 1 . .
C C10 0.1487(4) 0.61158(16) 0.3756(2) 0.0595(8) Uani d . 1 . .
C C11 0.2117(5) 0.61546(17) 0.3073(2) 0.0692(10) Uani d . 1 . .
H H11 0.2359 0.6580 0.2878 0.083 Uiso calc R 1 . .
C C12 0.2390(4) 0.55639(17) 0.2676(2) 0.0655(9) Uani d . 1 . .
H H12 0.2842 0.5594 0.2220 0.079 Uiso calc R 1 . .
Cl Cl3 0.36502(15) 0.20468(5) 0.06873(6) 0.0908(3) Uani d . 1 . .
Cl Cl4 0.40560(13) -0.07047(5) 0.08844(6) 0.0814(3) Uani d . 1 . .
S S2 0.31006(11) 0.21769(4) 0.32166(5) 0.0617(2) Uani d . 1 . .
O O3 0.2519(3) 0.16658(13) 0.36835(14) 0.0768(7) Uani d . 1 . .
O O4 0.2532(3) 0.28666(12) 0.32451(15) 0.0851(8) Uani d . 1 . .
N N2 0.2533(4) 0.19672(14) 0.22530(17) 0.0633(7) Uani d D 1 . .
H H2N 0.261(4) 0.2319(11) 0.1965(18) 0.076 Uiso d D 1 . .
C C13 0.5279(4) 0.21634(15) 0.34783(18) 0.0530(8) Uani d . 1 . .
C C14 0.6093(5) 0.1640(2) 0.3963(2) 0.0707(10) Uani d . 1 . .
H H14 0.5492 0.1293 0.4145 0.085 Uiso calc R 1 . .
C C15 0.7802(6) 0.1639(3) 0.4173(3) 0.1001(15) Uani d . 1 . .
H H15 0.8372 0.1289 0.4497 0.120 Uiso calc R 1 . .
C C16 0.8680(6) 0.2161(4) 0.3898(3) 0.1076(18) Uani d . 1 . .
H H16 0.9839 0.2168 0.4048 0.129 Uiso calc R 1 . .
C C17 0.7841(7) 0.2664(3) 0.3409(3) 0.1026(15) Uani d . 1 . .
H H17 0.8437 0.3007 0.3217 0.123 Uiso calc R 1 . .
C C18 0.6148(5) 0.26737(18) 0.3197(2) 0.0775(11) Uani d . 1 . .
H H18 0.5587 0.3021 0.2865 0.093 Uiso calc R 1 . .
C C19 0.2931(4) 0.13263(16) 0.19385(19) 0.0546(8) Uani d . 1 . .
C C20 0.3432(4) 0.12956(16) 0.1208(2) 0.0595(8) Uani d . 1 . .
C C21 0.3763(4) 0.06739(17) 0.0877(2) 0.0638(9) Uani d . 1 . .
H H21 0.4081 0.0661 0.0383 0.077 Uiso calc R 1 . .
C C22 0.3616(4) 0.00774(16) 0.1289(2) 0.0610(8) Uani d . 1 . .
C C23 0.3133(4) 0.00912(18) 0.2012(2) 0.0689(9) Uani d . 1 . .
H H23 0.3051 -0.0315 0.2289 0.083 Uiso calc R 1 . .
C C24 0.2771(4) 0.07091(18) 0.2327(2) 0.0678(9) Uani d . 1 . .
H H24 0.2412 0.0714 0.2811 0.081 Uiso calc R 1 . .

loop_
_atom_site_aniso_label
_atom_site_aniso_U_11
_atom_site_aniso_U_22
_atom_site_aniso_U_33
_atom_site_aniso_U_12
_atom_site_aniso_U_13
_atom_site_aniso_U_23
Cl1 0.0987(7) 0.0494(5) 0.0798(6) -0.0115(4) 0.0397(5) -0.0012(4)
Cl2 0.1147(8) 0.0507(5) 0.0958(7) 0.0072(5) 0.0053(6) -0.0148(5)
S1 0.0551(5) 0.0656(5) 0.0520(5) 0.0121(4) 0.0177(4) 0.0008(4)
O1 0.0718(16) 0.0927(18) 0.0660(15) -0.0021(13) 0.0298(13) 0.0118(13)
O2 0.0847(17) 0.0774(16) 0.0708(15) 0.0323(13) 0.0222(13) -0.0079(13)
N1 0.0551(16) 0.0541(16) 0.0532(16) 0.0088(13) 0.0082(13) 0.0053(12)
C1 0.0545(19) 0.0586(19) 0.0400(16) 0.0047(15) 0.0118(14) -0.0060(14)
C2 0.073(3) 0.077(3) 0.072(2) -0.010(2) 0.016(2) -0.0035(19)
C3 0.079(3) 0.135(4) 0.080(3) -0.033(3) 0.017(2) -0.005(3)
C4 0.051(3) 0.192(6) 0.068(3) 0.002(3) 0.015(2) -0.030(3)
C5 0.076(3) 0.127(4) 0.075(3) 0.040(3) 0.002(2) -0.010(3)
C6 0.070(3) 0.075(2) 0.063(2) 0.0159(19) 0.0080(18) 0.0001(18)
C7 0.0406(16) 0.0490(17) 0.0489(17) 0.0036(13) 0.0005(13) 0.0017(14)
C8 0.0453(17) 0.0469(17) 0.0531(18) -0.0034(13) 0.0074(14) 0.0021(14)
C9 0.059(2) 0.0536(19) 0.0576(19) -0.0005(15) 0.0108(16) -0.0031(15)
C10 0.060(2) 0.0493(18) 0.061(2) 0.0019(15) -0.0032(16) -0.0017(15)
C11 0.083(3) 0.0471(19) 0.071(2) -0.0058(17) 0.005(2) 0.0095(17)
C12 0.074(2) 0.064(2) 0.058(2) -0.0045(17) 0.0152(18) 0.0104(17)
Cl3 0.1349(10) 0.0616(6) 0.0874(7) -0.0052(6) 0.0490(7) 0.0099(5)
Cl4 0.0930(7) 0.0606(5) 0.0820(6) 0.0015(5) 0.0025(5) -0.0108(5)
S2 0.0679(6) 0.0615(5) 0.0598(5) 0.0156(4) 0.0229(4) 0.0039(4)
O3 0.0781(17) 0.0868(17) 0.0751(16) 0.0024(13) 0.0372(13) 0.0106(13)
O4 0.110(2) 0.0681(16) 0.0819(17) 0.0393(15) 0.0314(15) 0.0032(13)
N2 0.0685(19) 0.0600(18) 0.0595(17) 0.0116(15) 0.0109(14) 0.0104(14)
C13 0.068(2) 0.0483(17) 0.0463(17) 0.0016(15) 0.0202(15) -0.0071(14)
C14 0.068(3) 0.084(3) 0.061(2) 0.010(2) 0.0156(18) 0.0069(19)
C15 0.076(3) 0.145(4) 0.073(3) 0.030(3) 0.005(2) -0.009(3)
C16 0.058(3) 0.175(6) 0.090(3) -0.012(3) 0.017(3) -0.057(4)
C17 0.099(4) 0.107(4) 0.110(4) -0.045(3) 0.040(3) -0.039(3)
C18 0.092(3) 0.059(2) 0.086(3) -0.015(2) 0.029(2) -0.0129(19)
C19 0.0486(19) 0.0563(19) 0.0548(19) 0.0012(15) 0.0034(15) 0.0011(15)
C20 0.059(2) 0.056(2) 0.061(2) -0.0044(16) 0.0083(16) 0.0056(16)
C21 0.065(2) 0.065(2) 0.061(2) -0.0037(17) 0.0136(17) -0.0050(17)
C22 0.058(2) 0.054(2) 0.063(2) -0.0016(16) -0.0013(17) -0.0025(16)
C23 0.081(3) 0.057(2) 0.064(2) -0.0058(18) 0.0058(19) 0.0079(17)
C24 0.076(2) 0.069(2) 0.059(2) -0.0018(18) 0.0139(18) 0.0061(18)

loop_
_atom_type_symbol
_atom_type_description
_atom_type_scat_dispersion_real
_atom_type_scat_dispersion_imag
_atom_type_scat_source
C C 0.0033 0.0016 'International Tables Vol C Tables 4.2.6.8 and 6.1.1.4'
H H 0.0000 0.0000 'International Tables Vol C Tables 4.2.6.8 and 6.1.1.4'
Cl Cl 0.1484 0.1585 'International Tables Vol C Tables 4.2.6.8 and 6.1.1.4'
N N 0.0061 0.0033 'International Tables Vol C Tables 4.2.6.8 and 6.1.1.4'
O O 0.0106 0.0060 'International Tables Vol C Tables 4.2.6.8 and 6.1.1.4'
S S 0.1246 0.1234 'International Tables Vol C Tables 4.2.6.8 and 6.1.1.4'

loop_
_geom_angle_atom_site_label_1
_geom_angle_atom_site_label_2
_geom_angle_atom_site_label_3
_geom_angle_site_symmetry_1
_geom_angle_site_symmetry_3
_geom_angle
_geom_angle_publ_flag
O1 S1 O2 . . 119.49(15) ?
O1 S1 N1 . . 108.53(15) ?
O2 S1 N1 . . 104.74(14) ?
O1 S1 C1 . . 107.80(15) ?
O2 S1 C1 . . 109.05(15) ?
N1 S1 C1 . . 106.55(14) ?
C7 N1 S1 . . 124.0(2) ?
C7 N1 H1N . . 117(2) ?
S1 N1 H1N . . 110(2) ?
C2 C1 C6 . . 121.3(3) ?
C2 C1 S1 . . 119.1(3) ?
C6 C1 S1 . . 119.5(3) ?
C3 C2 C1 . . 119.3(4) ?
C3 C2 H2 . . 120.4 ?
C1 C2 H2 . . 120.4 ?
C4 C3 C2 . . 120.2(4) ?
C4 C3 H3 . . 119.9 ?
C2 C3 H3 . . 119.9 ?
C3 C4 C5 . . 120.8(4) ?
C3 C4 H4 . . 119.6 ?
C5 C4 H4 . . 119.6 ?
C6 C5 C4 . . 119.7(4) ?
C6 C5 H5 . . 120.2 ?
C4 C5 H5 . . 120.2 ?
C5 C6 C1 . . 118.7(4) ?
C5 C6 H6 . . 120.7 ?
C1 C6 H6 . . 120.7 ?
C8 C7 C12 . . 117.4(3) ?
C8 C7 N1 . . 120.9(3) ?
C12 C7 N1 . . 121.6(3) ?
C9 C8 C7 . . 121.8(3) ?
C9 C8 Cl1 . . 118.4(2) ?
C7 C8 Cl1 . . 119.8(2) ?
C10 C9 C8 . . 119.3(3) ?
C10 C9 H9 . . 120.4 ?
C8 C9 H9 . . 120.4 ?
C11 C10 C9 . . 120.5(3) ?
C11 C10 Cl2 . . 120.6(3) ?
C9 C10 Cl2 . . 118.9(3) ?
C10 C11 C12 . . 120.0(3) ?
C10 C11 H11 . . 120.0 ?
C12 C11 H11 . . 120.0 ?
C11 C12 C7 . . 121.1(3) ?
C11 C12 H12 . . 119.5 ?
C7 C12 H12 . . 119.5 ?
O3 S2 O4 . . 119.04(16) ?
O3 S2 N2 . . 108.69(15) ?
O4 S2 N2 . . 104.32(15) ?
O3 S2 C13 . . 107.94(15) ?
O4 S2 C13 . . 109.40(16) ?
N2 S2 C13 . . 106.83(14) ?
C19 N2 S2 . . 123.4(2) ?
C19 N2 H2N . . 116(2) ?
S2 N2 H2N . . 109(2) ?
C18 C13 C14 . . 121.2(3) ?
C18 C13 S2 . . 119.3(3) ?
C14 C13 S2 . . 119.4(3) ?
C15 C14 C13 . . 118.9(4) ?
C15 C14 H14 . . 120.5 ?
C13 C14 H14 . . 120.5 ?
C14 C15 C16 . . 119.8(5) ?
C14 C15 H15 . . 120.1 ?
C16 C15 H15 . . 120.1 ?
C17 C16 C15 . . 119.9(4) ?
C17 C16 H16 . . 120.1 ?
C15 C16 H16 . . 120.1 ?
C18 C17 C16 . . 121.1(5) ?
C18 C17 H17 . . 119.4 ?
C16 C17 H17 . . 119.4 ?
C17 C18 C13 . . 119.1(4) ?
C17 C18 H18 . . 120.5 ?
C13 C18 H18 . . 120.5 ?
C20 C19 C24 . . 117.5(3) ?
C20 C19 N2 . . 120.7(3) ?
C24 C19 N2 . . 121.8(3) ?
C21 C20 C19 . . 121.4(3) ?
C21 C20 Cl3 . . 118.6(3) ?
C19 C20 Cl3 . . 119.9(3) ?
C22 C21 C20 . . 119.1(3) ?
C22 C21 H21 . . 120.4 ?
C20 C21 H21 . . 120.4 ?
C23 C22 C21 . . 120.8(3) ?
C23 C22 Cl4 . . 119.8(3) ?
C21 C22 Cl4 . . 119.4(3) ?
C22 C23 C24 . . 119.7(3) ?
C22 C23 H23 . . 120.2 ?
C24 C23 H23 . . 120.2 ?
C23 C24 C19 . . 121.4(3) ?
C23 C24 H24 . . 119.3 ?
C19 C24 H24 . . 119.3 ?

loop_
_geom_bond_atom_site_label_1
_geom_bond_atom_site_label_2
_geom_bond_site_symmetry_2
_geom_bond_distance
_geom_bond_publ_flag
Cl1 C8 . 1.733(3) ?
Cl2 C10 . 1.737(3) ?
S1 O1 . 1.422(2) ?
S1 O2 . 1.428(2) ?
S1 N1 . 1.631(3) ?
S1 C1 . 1.747(3) ?
N1 C7 . 1.424(4) ?
N1 H1N . 0.847(10) ?
C1 C2 . 1.372(4) ?
C1 C6 . 1.386(4) ?
C2 C3 . 1.367(5) ?
C2 H2 . 0.9300 ?
C3 C4 . 1.362(6) ?
C3 H3 . 0.9300 ?
C4 C5 . 1.384(7) ?
C4 H4 . 0.9300 ?
C5 C6 . 1.373(5) ?
C5 H5 . 0.9300 ?
C6 H6 . 0.9300 ?
C7 C8 . 1.390(4) ?
C7 C12 . 1.392(4) ?
C8 C9 . 1.376(4) ?
C9 C10 . 1.374(4) ?
C9 H9 . 0.9300 ?
C10 C11 . 1.370(5) ?
C11 C12 . 1.376(5) ?
C11 H11 . 0.9300 ?
C12 H12 . 0.9300 ?
Cl3 C20 . 1.737(3) ?
Cl4 C22 . 1.741(3) ?
S2 O3 . 1.419(2) ?
S2 O4 . 1.427(2) ?
S2 N2 . 1.637(3) ?
S2 C13 . 1.747(3) ?
N2 C19 . 1.424(4) ?
N2 H2N . 0.851(10) ?
C13 C18 . 1.373(4) ?
C13 C14 . 1.381(4) ?
C14 C15 . 1.371(5) ?
C14 H14 . 0.9300 ?
C15 C16 . 1.388(7) ?
C15 H15 . 0.9300 ?
C16 C17 . 1.363(7) ?
C16 H16 . 0.9300 ?
C17 C18 . 1.358(6) ?
C17 H17 . 0.9300 ?
C18 H18 . 0.9300 ?
C19 C20 . 1.389(4) ?
C19 C24 . 1.390(4) ?
C20 C21 . 1.386(4) ?
C21 C22 . 1.373(4) ?
C21 H21 . 0.9300 ?
C22 C23 . 1.368(5) ?
C23 C24 . 1.376(5) ?
C23 H23 . 0.9300 ?
C24 H24 . 0.9300 ?

loop_
_geom_hbond_atom_site_label_D
_geom_hbond_atom_site_label_H
_geom_hbond_atom_site_label_A
_geom_hbond_site_symmetry_A
_geom_hbond_distance_DH
_geom_hbond_distance_HA
_geom_hbond_distance_DA
_geom_hbond_angle_DHA
N1 H1N O4 . 0.847(10) 2.189(13) 3.015(3) 165(3)
N1 H1N Cl1 . 0.847(10) 2.60(3) 2.998(3) 110(2)
N2 H2N O2 . 0.851(10) 2.378(15) 3.192(4) 160(3)
N2 H2N Cl3 . 0.851(10) 2.55(3) 2.996(3) 113(3)

loop_
_geom_torsion_atom_site_label_1
_geom_torsion_atom_site_label_2
_geom_torsion_atom_site_label_3
_geom_torsion_atom_site_label_4
_geom_torsion_site_symmetry_1
_geom_torsion_site_symmetry_2
_geom_torsion_site_symmetry_3
_geom_torsion_site_symmetry_4
_geom_torsion
_geom_torsion_publ_flag
O1 S1 N1 C7 . . . . 53.7(3) ?
O2 S1 N1 C7 . . . . -177.6(2) ?
C1 S1 N1 C7 . . . . -62.1(3) ?
O1 S1 C1 C2 . . . . 163.9(2) ?
O2 S1 C1 C2 . . . . 32.8(3) ?
N1 S1 C1 C2 . . . . -79.8(3) ?
O1 S1 C1 C6 . . . . -16.4(3) ?
O2 S1 C1 C6 . . . . -147.6(2) ?
N1 S1 C1 C6 . . . . 99.9(3) ?
C6 C1 C2 C3 . . . . -0.1(5) ?
S1 C1 C2 C3 . . . . 179.5(3) ?
C1 C2 C3 C4 . . . . -0.4(6) ?
C2 C3 C4 C5 . . . . 0.6(7) ?
C3 C4 C5 C6 . . . . -0.3(7) ?
C4 C5 C6 C1 . . . . -0.2(6) ?
C2 C1 C6 C5 . . . . 0.4(5) ?
S1 C1 C6 C5 . . . . -179.2(3) ?
S1 N1 C7 C8 . . . . 131.2(3) ?
S1 N1 C7 C12 . . . . -52.3(4) ?
C12 C7 C8 C9 . . . . -1.8(4) ?
N1 C7 C8 C9 . . . . 174.9(3) ?
C12 C7 C8 Cl1 . . . . 178.7(2) ?
N1 C7 C8 Cl1 . . . . -4.6(4) ?
C7 C8 C9 C10 . . . . 1.2(5) ?
Cl1 C8 C9 C10 . . . . -179.4(2) ?
C8 C9 C10 C11 . . . . 0.9(5) ?
C8 C9 C10 Cl2 . . . . -178.6(2) ?
C9 C10 C11 C12 . . . . -2.2(5) ?
Cl2 C10 C11 C12 . . . . 177.3(3) ?
C10 C11 C12 C7 . . . . 1.5(5) ?
C8 C7 C12 C11 . . . . 0.5(5) ?
N1 C7 C12 C11 . . . . -176.2(3) ?
O3 S2 N2 C19 . . . . -55.5(3) ?
O4 S2 N2 C19 . . . . 176.5(3) ?
C13 S2 N2 C19 . . . . 60.7(3) ?
O3 S2 C13 C18 . . . . -170.9(3) ?
O4 S2 C13 C18 . . . . -40.0(3) ?
N2 S2 C13 C18 . . . . 72.4(3) ?
O3 S2 C13 C14 . . . . 9.2(3) ?
O4 S2 C13 C14 . . . . 140.1(3) ?
N2 S2 C13 C14 . . . . -107.5(3) ?
C18 C13 C14 C15 . . . . 0.9(5) ?
S2 C13 C14 C15 . . . . -179.2(3) ?
C13 C14 C15 C16 . . . . 0.2(6) ?
C14 C15 C16 C17 . . . . -1.3(7) ?
C15 C16 C17 C18 . . . . 1.5(7) ?
C16 C17 C18 C13 . . . . -0.4(6) ?
C14 C13 C18 C17 . . . . -0.8(5) ?
S2 C13 C18 C17 . . . . 179.3(3) ?
S2 N2 C19 C20 . . . . -138.3(3) ?
S2 N2 C19 C24 . . . . 44.4(4) ?
C24 C19 C20 C21 . . . . -0.1(5) ?
N2 C19 C20 C21 . . . . -177.5(3) ?
C24 C19 C20 Cl3 . . . . 179.8(2) ?
N2 C19 C20 Cl3 . . . . 2.3(4) ?
C19 C20 C21 C22 . . . . -1.0(5) ?
Cl3 C20 C21 C22 . . . . 179.2(3) ?
C20 C21 C22 C23 . . . . 0.6(5) ?
C20 C21 C22 Cl4 . . . . -179.2(2) ?
C21 C22 C23 C24 . . . . 0.8(5) ?
Cl4 C22 C23 C24 . . . . -179.4(3) ?
C22 C23 C24 C19 . . . . -1.9(5) ?
C20 C19 C24 C23 . . . . 1.5(5) ?
N2 C19 C24 C23 . . . . 178.9(3) ?
